data_4029664
loop_
_publ_author_name
'Ghorai, Manas K.'
'Sahoo, Ashis Kumar'
'Bhattacharyya, Aditya'

_publ_section_title
;
 Syntheses of Imidazo-, Oxa-, and Thiazepine Ring Systems via Ring-Opening
 of Aziridines/Cu-Catalyzed C-N/C-C Bond Formation.
;
_journal_issue 14
_journal_name_full 'The Journal of organic chemistry'
_journal_page_first 6468
_journal_page_last 6479
_journal_paper_doi 10.1021/jo500888j
_journal_volume 79
_journal_year 2014
_chemical_formula_sum 'C22 H21 N O3 S'
_chemical_formula_weight 379.46
_chemical_name_systematic
;
 ?
;
_space_group_IT_number 14
_symmetry_cell_setting monoclinic
_symmetry_space_group_name_Hall '-P 2yn'
_symmetry_space_group_name_H-M 'P 1 21/n 1'
_atom_sites_solution_hydrogens geom
_atom_sites_solution_primary direct
_atom_sites_solution_secondary difmap
_audit_creation_method SHELXL-97
_cell_angle_alpha 90.00
_cell_angle_beta 94.605(3)
_cell_angle_gamma 90.00
_cell_formula_units_Z 4
_cell_length_a 10.2238(17)
_cell_length_b 16.902(3)
_cell_length_c 10.8891(18)
_cell_measurement_temperature 293(2)
_cell_volume 1875.6(6)
_computing_structure_refinement 'SHELXL-97 (Sheldrick, 1997)'
_computing_structure_solution 'SHELXS-97 (Sheldrick, 1990)'
_diffrn_ambient_temperature 293(2)
_diffrn_measured_fraction_theta_full 0.988
_diffrn_measured_fraction_theta_max 0.988
_diffrn_radiation_monochromator graphite
_diffrn_radiation_source 'fine-focus sealed tube'
_diffrn_radiation_type MoK\a
_diffrn_radiation_wavelength 0.71073
_diffrn_reflns_av_R_equivalents 0.0337
_diffrn_reflns_av_sigmaI/netI 0.0434
_diffrn_reflns_limit_h_max 13
_diffrn_reflns_limit_h_min -8
_diffrn_reflns_limit_k_max 21
_diffrn_reflns_limit_k_min -22
_diffrn_reflns_limit_l_max 14
_diffrn_reflns_limit_l_min -13
_diffrn_reflns_number 12118
_diffrn_reflns_theta_full 28.34
_diffrn_reflns_theta_max 28.34
_diffrn_reflns_theta_min 2.23
_exptl_absorpt_coefficient_mu 0.195
_exptl_absorpt_correction_T_max 1
_exptl_absorpt_correction_T_min 0.683119
_exptl_absorpt_correction_type empirical
_exptl_crystal_density_diffrn 1.344
_exptl_crystal_density_method 'not measured'
_exptl_crystal_F_000 800
_exptl_crystal_size_max 0.15
_exptl_crystal_size_mid 0.13
_exptl_crystal_size_min 0.12
_refine_diff_density_max 0.508
_refine_diff_density_min -0.860
_refine_diff_density_rms 0.112
_refine_ls_extinction_method none
_refine_ls_goodness_of_fit_ref 1.194
_refine_ls_hydrogen_treatment mixed
_refine_ls_matrix_type full
_refine_ls_number_parameters 245
_refine_ls_number_reflns 4631
_refine_ls_number_restraints 0
_refine_ls_restrained_S_all 1.194
_refine_ls_R_factor_all 0.0810
_refine_ls_R_factor_gt 0.0559
_refine_ls_shift/su_max 0.000
_refine_ls_shift/su_mean 0.000
_refine_ls_structure_factor_coef Fsqd
_refine_ls_weighting_details 'calc w=1/[\s^2^(Fo^2^)+(0.0756P)^2^+3.0998P] where P=(Fo^2^+2Fc^2^)/3'
_refine_ls_weighting_scheme calc
_refine_ls_wR_factor_gt 0.1352
_refine_ls_wR_factor_ref 0.2015
_reflns_number_gt 3592
_reflns_number_total 4631
_reflns_threshold_expression >2sigma(I)
_cod_data_source_file jo500888j_si_001.cif
_cod_data_source_block Compound-8a
_cod_depositor_comments
;
The following automatic conversions were performed:

'_symmetry_cell_setting' value 'Monoclinic' changed to 'monoclinic'
according to
/usr/data/users/saulius/crontab/automatic-downloads/rss-feeds/ACS/lib/dictionaries/cif_core.dic
dictionary named 'cif_core.dic' version 2.4.2 from 2011-04-26.

Automatic conversion script
Id: cif_fix_values 2281 2013-09-26 08:29:07Z andrius 

 Adding full bibliography for 4029664--4029665.cif.
;
_cod_original_cell_volume 1875.6(5)
_cod_original_sg_symbol_H-M 'P2(1)/n  '
_cod_database_code 4029664

loop_
_symmetry_equiv_pos_as_xyz
'x, y, z'
'-x+1/2, y+1/2, -z+1/2'
'-x, -y, -z'
'x-1/2, -y-1/2, z-1/2'

loop_
_atom_site_label
_atom_site_type_symbol
_atom_site_fract_x
_atom_site_fract_y
_atom_site_fract_z
_atom_site_U_iso_or_equiv
_atom_site_adp_type
_atom_site_occupancy
_atom_site_symmetry_multiplicity
_atom_site_calc_flag
_atom_site_refinement_flags
S1 S 0.80899(7) 0.07243(4) 0.36923(6) 0.0217(2) Uani 1 1 d .
O1 O 0.8040(2) 0.01479(12) 0.46559(19) 0.0281(5) Uani 1 1 d .
O2 O 0.8975(2) 0.06295(12) 0.27523(19) 0.0273(5) Uani 1 1 d .
O3 O 1.08092(19) 0.18797(12) 0.60566(17) 0.0238(4) Uani 1 1 d .
N1 N 0.8406(2) 0.15762(14) 0.4372(2) 0.0212(5) Uani 1 1 d .
C1 C 0.9018(3) 0.22092(16) 0.3722(2) 0.0212(6) Uani 1 1 d .
C2 C 0.8258(3) 0.27213(17) 0.2976(3) 0.0244(6) Uani 1 1 d .
H2 H 0.7358 0.2640 0.2841 0.029 Uiso 1 1 calc R
C3 C 0.8849(3) 0.33610(18) 0.2427(3) 0.0287(6) Uani 1 1 d .
H3 H 0.8344 0.3713 0.1933 0.034 Uiso 1 1 calc R
C4 C 1.0196(3) 0.34673(18) 0.2623(3) 0.0289(6) Uani 1 1 d .
H4 H 1.0596 0.3889 0.2251 0.035 Uiso 1 1 calc R
C5 C 1.0951(3) 0.29474(18) 0.3373(3) 0.0263(6) Uani 1 1 d .
H5 H 1.1852 0.3025 0.3500 0.032 Uiso 1 1 calc R
C6 C 1.0371(3) 0.23128(16) 0.3937(2) 0.0215(6) Uani 1 1 d .
C7 C 1.1156(3) 0.17722(18) 0.4820(2) 0.0231(6) Uani 1 1 d .
H7A H 1.0999 0.1227 0.4575 0.028 Uiso 1 1 calc R
H7B H 1.2084 0.1880 0.4784 0.028 Uiso 1 1 calc R
C8 C 0.9736(3) 0.14008(16) 0.6401(2) 0.0199(5) Uani 1 1 d .
H8 H 0.9916 0.0844 0.6229 0.024 Uiso 1 1 calc R
C9 C 0.8429(3) 0.16431(17) 0.5716(2) 0.0227(6) Uani 1 1 d .
H9A H 0.7737 0.1314 0.6001 0.027 Uiso 1 1 calc R
H9B H 0.8239 0.2187 0.5926 0.027 Uiso 1 1 calc R
C10 C 0.9659(3) 0.15119(16) 0.7771(2) 0.0202(5) Uani 1 1 d .
C11 C 0.9433(3) 0.08715(17) 0.8517(3) 0.0225(6) Uani 1 1 d .
H11 H 0.9351 0.0367 0.8178 0.027 Uiso 1 1 calc R
C12 C 0.9325(3) 0.09797(18) 0.9780(3) 0.0254(6) Uani 1 1 d .
H12 H 0.9155 0.0550 1.0275 0.031 Uiso 1 1 calc R
C13 C 0.9473(3) 0.17301(18) 1.0291(3) 0.0245(6) Uani 1 1 d .
H13 H 0.9419 0.1802 1.1132 0.029 Uiso 1 1 calc R
C14 C 0.9700(3) 0.23714(18) 0.9545(3) 0.0253(6) Uani 1 1 d .
H14 H 0.9796 0.2874 0.9887 0.030 Uiso 1 1 calc R
C15 C 0.9784(3) 0.22674(17) 0.8287(3) 0.0247(6) Uani 1 1 d .
H15 H 0.9924 0.2701 0.7789 0.030 Uiso 1 1 calc R
C16 C 0.6482(3) 0.07814(16) 0.2948(3) 0.0226(6) Uani 1 1 d .
C17 C 0.5423(3) 0.06426(17) 0.3631(3) 0.0269(6) Uani 1 1 d .
H17 H 0.5551 0.0528 0.4467 0.032 Uiso 1 1 calc R
C18 C 0.4160(3) 0.06779(18) 0.3046(3) 0.0319(7) Uani 1 1 d .
H18 H 0.3441 0.0584 0.3498 0.038 Uiso 1 1 calc R
C19 C 0.3963(3) 0.08508(18) 0.1799(3) 0.0326(7) Uani 1 1 d .
C20 C 0.5044(3) 0.09744(19) 0.1132(3) 0.0320(7) Uani 1 1 d .
H20 H 0.4918 0.1078 0.0292 0.038 Uiso 1 1 calc R
C21 C 0.6320(3) 0.09465(18) 0.1701(3) 0.0273(6) Uani 1 1 d .
H21 H 0.7042 0.1037 0.1252 0.033 Uiso 1 1 calc R
C22 C 0.2594(4) 0.0916(2) 0.1161(4) 0.0506(11) Uani 1 1 d .
H22A H 0.2384 0.0439 0.0711 0.076 Uiso 1 1 calc R
H22B H 0.2559 0.1357 0.0603 0.076 Uiso 1 1 calc R
H22C H 0.1973 0.0995 0.1766 0.076 Uiso 1 1 calc R

loop_
_atom_site_aniso_label
_atom_site_aniso_U_11
_atom_site_aniso_U_22
_atom_site_aniso_U_33
_atom_site_aniso_U_23
_atom_site_aniso_U_13
_atom_site_aniso_U_12
S1 0.0242(4) 0.0205(3) 0.0202(3) 0.0003(2) 0.0007(3) 0.0010(2)
O1 0.0363(12) 0.0220(10) 0.0253(11) 0.0037(8) -0.0020(9) 0.0016(8)
O2 0.0307(11) 0.0280(11) 0.0237(10) -0.0056(8) 0.0050(8) 0.0006(8)
O3 0.0228(10) 0.0312(11) 0.0178(9) 0.0016(8) 0.0037(8) -0.0027(8)
N1 0.0204(11) 0.0254(12) 0.0176(11) 0.0008(9) 0.0012(9) -0.0025(9)
C1 0.0249(14) 0.0225(13) 0.0166(12) -0.0013(10) 0.0045(10) 0.0019(10)
C2 0.0232(14) 0.0275(14) 0.0223(13) -0.0013(11) 0.0008(11) 0.0019(11)
C3 0.0385(17) 0.0232(14) 0.0237(14) 0.0021(11) -0.0010(12) 0.0051(12)
C4 0.0404(17) 0.0249(14) 0.0221(14) 0.0044(11) 0.0069(12) -0.0017(12)
C5 0.0258(14) 0.0309(15) 0.0223(14) 0.0002(12) 0.0028(11) 0.0006(12)
C6 0.0235(13) 0.0228(13) 0.0184(13) 0.0001(10) 0.0030(10) 0.0015(10)
C7 0.0203(13) 0.0298(14) 0.0194(13) 0.0020(11) 0.0031(10) 0.0049(11)
C8 0.0233(13) 0.0196(12) 0.0167(12) 0.0014(10) 0.0004(10) 0.0012(10)
C9 0.0245(13) 0.0261(14) 0.0178(13) -0.0012(11) 0.0040(10) 0.0026(11)
C10 0.0196(12) 0.0248(13) 0.0162(12) -0.0015(10) 0.0012(10) 0.0026(10)
C11 0.0273(14) 0.0220(13) 0.0183(13) -0.0011(10) 0.0016(11) -0.0004(11)
C12 0.0288(15) 0.0248(14) 0.0229(14) 0.0029(11) 0.0031(11) 0.0025(11)
C13 0.0244(14) 0.0320(15) 0.0174(13) -0.0006(11) 0.0043(11) 0.0023(11)
C14 0.0268(14) 0.0256(14) 0.0237(14) -0.0039(11) 0.0031(11) 0.0011(11)
C15 0.0280(15) 0.0251(14) 0.0209(13) 0.0022(11) 0.0026(11) 0.0016(11)
C16 0.0261(14) 0.0197(13) 0.0212(13) 0.0009(10) -0.0020(11) 0.0000(10)
C17 0.0326(16) 0.0224(14) 0.0254(14) 0.0009(11) 0.0013(12) -0.0033(11)
C18 0.0266(15) 0.0271(15) 0.0428(18) 0.0028(13) 0.0073(13) -0.0057(12)
C19 0.0261(15) 0.0244(15) 0.0454(19) 0.0021(13) -0.0100(14) -0.0069(12)
C20 0.0316(16) 0.0330(16) 0.0297(16) 0.0022(13) -0.0087(13) -0.0079(13)
C21 0.0328(16) 0.0261(14) 0.0226(14) -0.0003(11) -0.0012(12) -0.0039(12)
C22 0.0326(19) 0.047(2) 0.069(3) 0.015(2) -0.0171(18) -0.0146(16)

loop_
_atom_type_symbol
_atom_type_description
_atom_type_scat_dispersion_real
_atom_type_scat_dispersion_imag
_atom_type_scat_source
C C 0.0033 0.0016 'International Tables Vol C Tables 4.2.6.8 and 6.1.1.4'
H H 0.0000 0.0000 'International Tables Vol C Tables 4.2.6.8 and 6.1.1.4'
N N 0.0061 0.0033 'International Tables Vol C Tables 4.2.6.8 and 6.1.1.4'
O O 0.0106 0.0060 'International Tables Vol C Tables 4.2.6.8 and 6.1.1.4'
S S 0.1246 0.1234 'International Tables Vol C Tables 4.2.6.8 and 6.1.1.4'

loop_
_geom_angle_atom_site_label_1
_geom_angle_atom_site_label_2
_geom_angle_atom_site_label_3
_geom_angle
O2 S1 O1 120.61(13)
O2 S1 N1 108.01(12)
O1 S1 N1 106.45(12)
O2 S1 C16 107.17(13)
O1 S1 C16 106.53(13)
N1 S1 C16 107.46(12)
C7 O3 C8 115.2(2)
C1 N1 C9 117.2(2)
C1 N1 S1 120.26(18)
C9 N1 S1 120.36(19)
C2 C1 C6 121.5(3)
C2 C1 N1 120.3(3)
C6 C1 N1 118.1(2)
C1 C2 C3 119.6(3)
C4 C3 C2 119.5(3)
C3 C4 C5 120.3(3)
C4 C5 C6 120.7(3)
C5 C6 C1 118.3(3)
C5 C6 C7 121.6(3)
C1 C6 C7 120.0(2)
O3 C7 C6 111.3(2)
O3 C8 C10 106.8(2)
O3 C8 C9 112.1(2)
C10 C8 C9 109.5(2)
N1 C9 C8 114.1(2)
C11 C10 C15 119.6(2)
C11 C10 C8 120.4(2)
C15 C10 C8 120.0(2)
C10 C11 C12 120.3(3)
C13 C12 C11 119.9(3)
C14 C13 C12 119.9(3)
C13 C14 C15 120.3(3)
C14 C15 C10 120.1(3)
C17 C16 C21 121.7(3)
C17 C16 S1 118.8(2)
C21 C16 S1 119.5(2)
C16 C17 C18 118.9(3)
C19 C18 C17 120.8(3)
C20 C19 C18 119.0(3)
C20 C19 C22 119.6(3)
C18 C19 C22 121.3(3)
C19 C20 C21 121.1(3)
C16 C21 C20 118.4(3)

loop_
_geom_bond_atom_site_label_1
_geom_bond_atom_site_label_2
_geom_bond_distance
S1 O2 1.429(2)
S1 O1 1.436(2)
S1 N1 1.639(2)
S1 C16 1.776(3)
O3 C7 1.431(3)
O3 C8 1.437(3)
N1 C1 1.452(3)
N1 C9 1.466(3)
C1 C2 1.383(4)
C1 C6 1.396(4)
C2 C3 1.397(4)
C3 C4 1.388(5)
C4 C5 1.390(4)
C5 C6 1.391(4)
C6 C7 1.510(4)
C8 C10 1.512(4)
C8 C9 1.533(4)
C10 C11 1.384(4)
C10 C15 1.397(4)
C11 C12 1.400(4)
C12 C13 1.388(4)
C13 C14 1.385(4)
C14 C15 1.390(4)
C16 C17 1.382(4)
C16 C21 1.383(4)
C17 C18 1.394(4)
C18 C19 1.388(5)
C19 C20 1.385(5)
C19 C22 1.516(5)
C20 C21 1.400(4)
